data_7058310
loop_
_publ_author_name
'Kumar, Udit'
'Jose, Shilpa'
'Divya, Dhanaraj'
'Vidhyapriya, Pitchavel'
'Sakthivel, Natarajan'
'Manimaran, Bala.'

_publ_section_title
;
 Self-assembly of manganese(i) based thiolato bridged dinuclear
 metallacycles: synthesis, characterization, cytotoxicity evaluation and
 CO-releasing studies
;
_journal_issue 19
_journal_name_full 'New Journal of Chemistry'
_journal_page_first 7520
_journal_paper_doi 10.1039/C8NJ06271D
_journal_volume 43
_journal_year 2019
_chemical_formula_moiety 'C34 H26 Mn2 N2 O11 S2'
_chemical_formula_sum 'C34 H23 Mn2 N2 O11 S2'
_chemical_formula_weight 809.54
_space_group_crystal_system monoclinic
_space_group_IT_number 14
_space_group_name_Hall '-P 2ybc'
_space_group_name_H-M_alt 'P 1 21/c 1'
_symmetry_space_group_name_Hall '-P 2ybc'
_symmetry_space_group_name_H-M 'P 1 21/c 1'
_atom_sites_solution_hydrogens geom
_atom_sites_solution_primary direct
_atom_sites_solution_secondary difmap
_audit_creation_date 2019-03-09
_audit_creation_method
;
Olex2 1.2
(compiled 2013.11.15 svn.r2834 for OlexSys, GUI svn.r4720)
;
_audit_update_record
;
2019-03-15 deposited with the CCDC.    2019-04-17 downloaded from the CCDC.
;
_cell_angle_alpha 90.00
_cell_angle_beta 104.952(2)
_cell_angle_gamma 90.00
_cell_formula_units_Z 4
_cell_length_a 11.6906(2)
_cell_length_b 14.7229(3)
_cell_length_c 20.8244(4)
_cell_measurement_reflns_used 10125
_cell_measurement_temperature 200.00(14)
_cell_measurement_theta_max 29.1895
_cell_measurement_theta_min 3.5819
_cell_volume 3462.93(12)
_computing_cell_refinement
;
CrysAlisPro, Agilent Technologies,
Version 1.171.36.21 (release 14-08-2012 CrysAlis171 .NET)
(compiled Sep 14 2012,17:21:16)
;
_computing_data_collection
;
CrysAlisPro, Agilent Technologies,
Version 1.171.36.21 (release 14-08-2012 CrysAlis171 .NET)
(compiled Sep 14 2012,17:21:16)
;
_computing_data_reduction
;
CrysAlisPro, Agilent Technologies,
Version 1.171.36.21 (release 14-08-2012 CrysAlis171 .NET)
(compiled Sep 14 2012,17:21:16)
;
_computing_molecular_graphics 'Olex2 (Dolomanov et al., 2009)'
_computing_publication_material 'Olex2 (Dolomanov et al., 2009)'
_computing_structure_refinement 'ShelXL (Sheldrick, 2008)'
_computing_structure_solution 'ShelXS (Sheldrick, 2008)'
_diffrn_ambient_temperature 200.00(14)
_diffrn_detector_area_resol_mean 15.9821
_diffrn_measured_fraction_theta_full 0.994
_diffrn_measured_fraction_theta_max 0.884
_diffrn_measurement_details
;
#__ type_ start__ end____ width___ exp.time_
  1 omega  -44.00  -17.00   1.0000   38.6800
omega____ theta____ kappa____ phi______ frames
    -      -17.3397  -77.0000  120.0000 27

#__ type_ start__ end____ width___ exp.time_
  2 omega    4.00   31.00   1.0000   38.6800
omega____ theta____ kappa____ phi______ frames
    -      -17.3397   57.0000    0.0000 27

#__ type_ start__ end____ width___ exp.time_
  3 omega  -17.00    8.00   1.0000   38.6800
omega____ theta____ kappa____ phi______ frames
    -      -17.3397  -37.0000   30.0000 25

#__ type_ start__ end____ width___ exp.time_
  4 omega  -20.00   50.00   1.0000   38.6800
omega____ theta____ kappa____ phi______ frames
    -      -17.3397   77.0000  -90.0000 70

#__ type_ start__ end____ width___ exp.time_
  5 omega  -82.00  -57.00   1.0000   38.6800
omega____ theta____ kappa____ phi______ frames
    -      -17.3397  141.0000   42.0000 25

#__ type_ start__ end____ width___ exp.time_
  6 omega  -58.00  -31.00   1.0000   38.6800
omega____ theta____ kappa____ phi______ frames
    -      -17.3397  -37.0000   30.0000 27

#__ type_ start__ end____ width___ exp.time_
  7 omega  -23.00    4.00   1.0000   38.6800
omega____ theta____ kappa____ phi______ frames
    -      -17.3397   57.0000 -150.0000 27

#__ type_ start__ end____ width___ exp.time_
  8 omega  -22.00   51.00   1.0000   38.6800
omega____ theta____ kappa____ phi______ frames
    -      -17.3397   57.0000   60.0000 73

#__ type_ start__ end____ width___ exp.time_
  9 omega  -17.00   10.00   1.0000   38.6800
omega____ theta____ kappa____ phi______ frames
    -      -17.3397  -99.0000 -120.0000 27

#__ type_ start__ end____ width___ exp.time_
 10 omega  -24.00    3.00   1.0000   38.6800
omega____ theta____ kappa____ phi______ frames
    -      -17.3397  -99.0000  -90.0000 27

#__ type_ start__ end____ width___ exp.time_
 11 omega  -10.00   25.00   1.0000   38.6800
omega____ theta____ kappa____ phi______ frames
    -      -17.3397  -99.0000   60.0000 35

#__ type_ start__ end____ width___ exp.time_
 12 omega  -92.00  -21.00   1.0000   38.6800
omega____ theta____ kappa____ phi______ frames
    -      -17.3397  161.0000  -88.0000 71

#__ type_ start__ end____ width___ exp.time_
 13 omega  -44.00  -14.00   1.0000   38.6800
omega____ theta____ kappa____ phi______ frames
    -      -17.3397  141.0000   42.0000 30

#__ type_ start__ end____ width___ exp.time_
 14 omega   15.00   42.00   1.0000   38.6800
omega____ theta____ kappa____ phi______ frames
    -       19.0585  -77.0000  120.0000 27
;
_diffrn_measurement_device_type 'Xcalibur, Eos'
_diffrn_measurement_method '\w scans'
_diffrn_orient_matrix_UB_11 0.0012754000
_diffrn_orient_matrix_UB_12 -0.0467865000
_diffrn_orient_matrix_UB_13 -0.0079426000
_diffrn_orient_matrix_UB_21 0.0075894000
_diffrn_orient_matrix_UB_22 -0.0112953000
_diffrn_orient_matrix_UB_23 0.0339494000
_diffrn_orient_matrix_UB_31 -0.0623202000
_diffrn_orient_matrix_UB_32 -0.0023260000
_diffrn_orient_matrix_UB_33 -0.0051958000
_diffrn_radiation_monochromator graphite
_diffrn_radiation_type MoK\a
_diffrn_radiation_wavelength 0.71073
_diffrn_reflns_av_R_equivalents 0.0334
_diffrn_reflns_av_unetI/netI 0.0324
_diffrn_reflns_limit_h_max 15
_diffrn_reflns_limit_h_min -15
_diffrn_reflns_limit_k_max 19
_diffrn_reflns_limit_k_min -20
_diffrn_reflns_limit_l_max 28
_diffrn_reflns_limit_l_min -28
_diffrn_reflns_number 34581
_diffrn_reflns_theta_full 29.25
_diffrn_reflns_theta_max 29.25
_diffrn_reflns_theta_min 3.59
_diffrn_source 'Enhance (Mo) X-ray Source'
_exptl_absorpt_coefficient_mu 0.913
_exptl_absorpt_correction_T_max 1.00000
_exptl_absorpt_correction_T_min 0.95045
_exptl_absorpt_correction_type multi-scan
_exptl_absorpt_process_details
;
CrysAlisPro, Agilent Technologies,
Version 1.171.36.21 (release 14-08-2012 CrysAlis171 .NET)
(compiled Sep 14 2012,17:21:16)
Empirical absorption correction using spherical harmonics,
 implemented in SCALE3 ABSPACK scaling algorithm.
;
_exptl_crystal_colour yellowish
_exptl_crystal_colour_modifier yellowish
_exptl_crystal_density_diffrn 1.553
_exptl_crystal_density_method 'not measured'
_exptl_crystal_description block
_exptl_crystal_F_000 1644
_exptl_crystal_size_max 0.28
_exptl_crystal_size_mid 0.14
_exptl_crystal_size_min 0.06
_refine_diff_density_max 0.346
_refine_diff_density_min -0.298
_refine_diff_density_rms 0.053
_refine_ls_extinction_method none
_refine_ls_goodness_of_fit_ref 1.044
_refine_ls_hydrogen_treatment constr
_refine_ls_matrix_type full
_refine_ls_number_parameters 460
_refine_ls_number_reflns 8331
_refine_ls_number_restraints 0
_refine_ls_restrained_S_all 1.044
_refine_ls_R_factor_all 0.0453
_refine_ls_R_factor_gt 0.0306
_refine_ls_shift/su_max 0.001
_refine_ls_shift/su_mean 0.000
_refine_ls_structure_factor_coef Fsqd
_refine_ls_weighting_details 'calc w=1/[\s^2^(Fo^2^)+(0.0281P)^2^+1.1401P] where P=(Fo^2^+2Fc^2^)/3'
_refine_ls_weighting_scheme calc
_refine_ls_wR_factor_gt 0.0651
_refine_ls_wR_factor_ref 0.0709
_reflns_number_gt 6744
_reflns_number_total 8331
_reflns_threshold_expression >2sigma(I)
_cod_data_source_file c8nj06271d2.cif
_cod_data_source_block 6
_cod_depositor_comments 'Adding full bibliography for 7058308--7058310.cif.'
_cod_original_cell_volume 3462.92(12)
_cod_database_code 7058310
_chemical_oxdiff_formula 'C6 H8 N4 O4 Mn1 Se1'
_chemical_oxdiff_usercomment 'YELLOW COLOURBLOCK, 200K, 0.28 0.14 0.06'
_reflns_odcompleteness_completeness 99.53
_reflns_odcompleteness_iscentric 1
_reflns_odcompleteness_theta 26.32
_olex2_refinement_description
;
1. Fixed Uiso
 At 1.2 times of:
  All C(H) groups, All C(H,H) groups
2.a Secondary CH2 refined with riding coordinates:
 C21(H21A,H21B), C4(H4A,H4B), C6(H6A,H6B), C8(H8A,H8B)
2.b Aromatic/amide H refined with riding coordinates:
 C9(H9), C14(H14), C20(H20), C23(H23), C24(H24), C28(H28), C32(H32), C34(H34),
 C36(H36), C37(H37), C38(H38), C39(H39), C42(H42), C43(H43), C44(H44), C45(H45),
  C5(H5), C7(H7)
;
_olex2_submission_special_instructions 'No special instructions were received'

loop_
_space_group_symop_id
_space_group_symop_operation_xyz
1 'x, y, z'
2 '-x, y+1/2, -z+1/2'
3 '-x, -y, -z'
4 'x, -y-1/2, z-1/2'

loop_
_atom_site_label
_atom_site_type_symbol
_atom_site_fract_x
_atom_site_fract_y
_atom_site_fract_z
_atom_site_U_iso_or_equiv
_atom_site_adp_type
_atom_site_occupancy
_atom_site_symmetry_multiplicity
_atom_site_calc_flag
_atom_site_refinement_flags_posn
Mn1 Mn 0.35755(2) 0.375120(16) 0.062298(12) 0.01919(6) Uani 1 1 d .
Mn2 Mn 0.30550(2) 0.279787(17) 0.213448(12) 0.02247(7) Uani 1 1 d .
S1 S 0.45844(3) 0.28966(3) 0.15642(2) 0.02112(9) Uani 1 1 d .
S2 S 0.19406(3) 0.34930(3) 0.11165(2) 0.02119(9) Uani 1 1 d .
O1 O 0.32195(10) -0.04125(8) -0.10836(6) 0.0276(3) Uani 1 1 d .
N2 N 0.26784(12) 0.15330(9) 0.16473(7) 0.0250(3) Uani 1 1 d .
N1 N 0.31905(11) 0.24930(9) 0.01363(7) 0.0209(3) Uani 1 1 d .
O4 O 0.29065(10) -0.15396(8) 0.07051(6) 0.0288(3) Uani 1 1 d .
C3 C 0.38135(14) 0.48236(12) 0.10624(9) 0.0253(4) Uani 1 1 d .
O8 O 0.09338(11) -0.13495(9) 0.04984(7) 0.0403(3) Uani 1 1 d .
C9 C 0.38257(15) 0.11536(12) -0.03292(8) 0.0265(4) Uani 1 1 d .
H9 H 0.4442 0.0773 -0.0364 0.032 Uiso 1 1 calc R
C10 C 0.12734(13) 0.45511(11) 0.12421(8) 0.0215(3) Uani 1 1 d .
O3 O 0.39268(12) 0.55009(9) 0.13396(7) 0.0395(3) Uani 1 1 d .
O12 O 0.38484(12) 0.45716(10) 0.27392(7) 0.0443(4) Uani 1 1 d .
C13 C 0.22197(15) -0.01537(11) 0.10140(8) 0.0250(4) Uani 1 1 d .
C14 C 0.17797(15) 0.15414(12) -0.05994(9) 0.0267(4) Uani 1 1 d .
H14 H 0.0994 0.1427 -0.0819 0.032 Uiso 1 1 calc R
O2 O 0.56331(11) 0.39947(9) 0.00714(7) 0.0368(3) Uani 1 1 d .
O5 O 0.23586(12) 0.46907(10) -0.06173(7) 0.0418(3) Uani 1 1 d .
C19 C 0.19331(15) -0.10721(12) 0.07070(9) 0.0274(4) Uani 1 1 d .
C20 C 0.33495(15) 0.00705(12) 0.13867(9) 0.0279(4) Uani 1 1 d .
H20 H 0.3972 -0.0337 0.1428 0.034 Uiso 1 1 calc R
C21 C 0.29705(16) -0.12123(12) -0.15089(9) 0.0286(4) Uani 1 1 d .
H21A H 0.3711 -0.1485 -0.1539 0.034 Uiso 1 1 calc R
H21B H 0.2536 -0.1032 -0.1953 0.034 Uiso 1 1 calc R
C22 C 0.35045(15) 0.38888(13) 0.25003(9) 0.0286(4) Uani 1 1 d .
C23 C 0.40495(14) 0.19187(12) 0.00686(8) 0.0250(4) Uani 1 1 d .
H23 H 0.4827 0.2042 0.0300 0.030 Uiso 1 1 calc R
C24 C 0.20731(14) 0.22861(12) -0.01951(8) 0.0255(4) Uani 1 1 d .
H24 H 0.1467 0.2669 -0.0147 0.031 Uiso 1 1 calc R
C25 C 0.26681(14) 0.09605(11) -0.06764(8) 0.0232(3) Uani 1 1 d .
O26 O 0.10038(14) 0.26414(11) 0.27048(9) 0.0578(5) Uani 1 1 d .
C27 C 0.59768(14) 0.33337(12) 0.20274(8) 0.0239(3) Uani 1 1 d .
C28 C 0.04166(15) 0.55813(13) 0.18899(9) 0.0325(4) Uani 1 1 d .
H28 H 0.0220 0.5715 0.2285 0.039 Uiso 1 1 calc R
C29 C 0.23250(15) 0.01666(12) -0.11319(8) 0.0269(4) Uani 1 1 d .
O30 O 0.13469(12) 0.00712(10) -0.14962(7) 0.0420(3) Uani 1 1 d .
C32 C 0.66338(15) 0.28173(13) 0.25575(8) 0.0290(4) Uani 1 1 d .
H32 H 0.6292 0.2316 0.2706 0.035 Uiso 1 1 calc R
C33 C 0.39093(17) 0.22865(14) 0.28979(10) 0.0359(4) Uani 1 1 d .
C34 C 0.01558(15) 0.61971(13) 0.13738(10) 0.0314(4) Uani 1 1 d .
H34 H -0.0212 0.6745 0.1419 0.038 Uiso 1 1 calc R
C35 C 0.17838(17) 0.27096(12) 0.24726(10) 0.0327(4) Uani 1 1 d .
C36 C 0.09676(15) 0.47653(12) 0.18267(9) 0.0290(4) Uani 1 1 d .
H36 H 0.1135 0.4356 0.2179 0.035 Uiso 1 1 calc R
C37 C 0.64981(15) 0.41002(13) 0.18325(9) 0.0309(4) Uani 1 1 d .
H37 H 0.6066 0.4462 0.1489 0.037 Uiso 1 1 calc R
C38 C 0.35347(15) 0.09068(12) 0.16943(9) 0.0274(4) Uani 1 1 d .
H38 H 0.4293 0.1046 0.1948 0.033 Uiso 1 1 calc R
C39 C 0.10002(15) 0.51752(12) 0.07241(9) 0.0294(4) Uani 1 1 d .
H39 H 0.1192 0.5044 0.0327 0.035 Uiso 1 1 calc R
C42 C 0.04473(16) 0.59891(13) 0.07899(10) 0.0329(4) Uani 1 1 d .
H42 H 0.0271 0.6398 0.0438 0.039 Uiso 1 1 calc R
C43 C 0.77963(16) 0.30530(14) 0.28621(9) 0.0345(4) Uani 1 1 d .
H43 H 0.8231 0.2699 0.3210 0.041 Uiso 1 1 calc R
C44 C 0.83179(16) 0.37995(15) 0.26597(9) 0.0379(5) Uani 1 1 d .
H44 H 0.9101 0.3946 0.2864 0.046 Uiso 1 1 calc R
C45 C 0.76637(16) 0.43287(15) 0.21491(10) 0.0375(5) Uani 1 1 d .
H45 H 0.8004 0.4842 0.2015 0.045 Uiso 1 1 calc R
O6 O 0.43909(15) 0.20230(12) 0.34138(8) 0.0612(5) Uani 1 1 d .
C5 C 0.15864(15) 0.13016(12) 0.12853(10) 0.0312(4) Uani 1 1 d .
H5 H 0.0978 0.1721 0.1246 0.037 Uiso 1 1 calc R
C7 C 0.13259(15) 0.04790(13) 0.09718(10) 0.0317(4) Uani 1 1 d .
H7 H 0.0556 0.0347 0.0733 0.038 Uiso 1 1 calc R
C2 C 0.48553(15) 0.38861(11) 0.03029(8) 0.0249(4) Uani 1 1 d .
C1 C 0.27757(15) 0.43193(12) -0.01302(9) 0.0266(4) Uani 1 1 d .
O7 O 0.28893(10) -0.21109(9) -0.05867(6) 0.0324(3) Uani 1 1 d .
C4 C 0.22062(16) -0.26008(13) -0.02313(9) 0.0310(4) Uani 1 1 d .
H4A H 0.2182 -0.3239 -0.0350 0.037 Uiso 1 1 calc R
H4B H 0.1401 -0.2371 -0.0341 0.037 Uiso 1 1 calc R
C6 C 0.22605(16) -0.18989(12) -0.12439(9) 0.0295(4) Uani 1 1 d .
H6A H 0.1489 -0.1652 -0.1249 0.035 Uiso 1 1 calc R
H6B H 0.2147 -0.2442 -0.1517 0.035 Uiso 1 1 calc R
C8 C 0.27685(17) -0.24862(12) 0.04989(9) 0.0310(4) Uani 1 1 d .
H8A H 0.2286 -0.2794 0.0747 0.037 Uiso 1 1 calc R
H8B H 0.3541 -0.2775 0.0608 0.037 Uiso 1 1 calc R

loop_
_atom_site_aniso_label
_atom_site_aniso_U_11
_atom_site_aniso_U_22
_atom_site_aniso_U_33
_atom_site_aniso_U_23
_atom_site_aniso_U_13
_atom_site_aniso_U_12
Mn1 0.01887(12) 0.01670(13) 0.02212(13) -0.00104(10) 0.00552(9) 0.00003(10)
Mn2 0.02336(13) 0.02108(14) 0.02408(13) 0.00196(10) 0.00812(10) 0.00368(10)
S1 0.01991(19) 0.0197(2) 0.0234(2) -0.00113(16) 0.00499(15) 0.00069(16)
S2 0.02149(19) 0.0180(2) 0.0250(2) -0.00109(16) 0.00751(15) 0.00231(16)
O1 0.0320(6) 0.0221(6) 0.0291(6) -0.0069(5) 0.0087(5) 0.0023(5)
N2 0.0236(7) 0.0200(7) 0.0327(8) 0.0044(6) 0.0095(6) 0.0007(6)
N1 0.0200(7) 0.0204(7) 0.0222(7) -0.0014(6) 0.0054(5) 0.0005(6)
O4 0.0284(6) 0.0243(6) 0.0339(7) -0.0038(5) 0.0088(5) 0.0000(5)
C3 0.0211(8) 0.0257(10) 0.0290(9) 0.0014(7) 0.0062(7) -0.0016(7)
O8 0.0265(7) 0.0355(8) 0.0577(9) -0.0128(7) 0.0089(6) -0.0046(6)
C9 0.0263(9) 0.0239(9) 0.0297(9) -0.0035(7) 0.0078(7) 0.0061(7)
C10 0.0168(7) 0.0198(8) 0.0274(9) -0.0032(7) 0.0050(6) 0.0014(6)
O3 0.0450(8) 0.0250(7) 0.0490(8) -0.0133(6) 0.0130(6) -0.0069(6)
O12 0.0427(8) 0.0386(9) 0.0496(9) -0.0199(7) 0.0080(7) -0.0007(7)
C13 0.0259(8) 0.0218(9) 0.0283(9) 0.0031(7) 0.0083(7) -0.0008(7)
C14 0.0228(8) 0.0275(9) 0.0290(9) -0.0056(7) 0.0048(7) -0.0004(7)
O2 0.0346(7) 0.0314(7) 0.0516(8) 0.0011(6) 0.0241(6) -0.0015(6)
O5 0.0383(8) 0.0460(9) 0.0356(8) 0.0148(7) -0.0003(6) -0.0053(7)
C19 0.0286(9) 0.0245(9) 0.0301(9) 0.0019(7) 0.0094(7) 0.0018(7)
C20 0.0242(8) 0.0226(9) 0.0374(10) 0.0025(8) 0.0086(7) 0.0035(7)
C21 0.0381(10) 0.0229(9) 0.0258(9) -0.0076(7) 0.0101(7) 0.0029(8)
C22 0.0250(9) 0.0347(11) 0.0261(9) -0.0013(8) 0.0068(7) 0.0068(8)
C23 0.0206(8) 0.0255(9) 0.0279(9) -0.0028(7) 0.0046(6) 0.0029(7)
C24 0.0208(8) 0.0255(9) 0.0300(9) -0.0051(7) 0.0058(7) 0.0036(7)
C25 0.0284(8) 0.0199(8) 0.0217(8) -0.0010(7) 0.0070(6) 0.0009(7)
O26 0.0571(10) 0.0568(10) 0.0766(12) 0.0201(9) 0.0479(9) 0.0087(8)
C27 0.0207(8) 0.0267(9) 0.0243(8) -0.0060(7) 0.0056(6) 0.0027(7)
C28 0.0289(9) 0.0364(11) 0.0316(10) -0.0083(8) 0.0066(7) 0.0080(8)
C29 0.0317(9) 0.0257(9) 0.0237(9) -0.0037(7) 0.0079(7) 0.0019(8)
O30 0.0366(7) 0.0383(8) 0.0428(8) -0.0175(7) -0.0048(6) 0.0077(6)
C32 0.0310(9) 0.0323(10) 0.0242(9) -0.0020(8) 0.0080(7) 0.0066(8)
C33 0.0379(10) 0.0367(11) 0.0343(11) 0.0037(9) 0.0114(8) 0.0118(9)
C34 0.0244(9) 0.0230(9) 0.0444(11) -0.0072(8) 0.0044(8) 0.0051(7)
C35 0.0381(10) 0.0255(10) 0.0377(11) 0.0082(8) 0.0158(8) 0.0049(8)
C36 0.0292(9) 0.0308(10) 0.0275(9) 0.0016(8) 0.0085(7) 0.0070(8)
C37 0.0261(9) 0.0328(10) 0.0314(10) 0.0014(8) 0.0032(7) -0.0014(8)
C38 0.0226(8) 0.0231(9) 0.0359(10) 0.0024(8) 0.0064(7) 0.0009(7)
C39 0.0276(9) 0.0318(10) 0.0298(9) 0.0009(8) 0.0091(7) 0.0072(8)
C42 0.0290(9) 0.0281(10) 0.0417(11) 0.0070(8) 0.0092(8) 0.0085(8)
C43 0.0301(9) 0.0479(12) 0.0230(9) -0.0059(8) 0.0022(7) 0.0113(9)
C44 0.0240(9) 0.0544(13) 0.0321(10) -0.0122(9) 0.0014(7) 0.0003(9)
C45 0.0285(9) 0.0440(12) 0.0385(11) -0.0043(9) 0.0061(8) -0.0085(9)
O6 0.0688(11) 0.0732(12) 0.0372(9) 0.0172(8) 0.0056(8) 0.0312(9)
C5 0.0226(9) 0.0240(9) 0.0462(11) 0.0042(8) 0.0078(8) 0.0038(7)
C7 0.0222(9) 0.0273(10) 0.0428(11) 0.0021(8) 0.0035(7) -0.0002(8)
C2 0.0264(8) 0.0181(8) 0.0294(9) -0.0012(7) 0.0056(7) -0.0012(7)
C1 0.0232(8) 0.0242(9) 0.0325(10) -0.0017(8) 0.0074(7) -0.0040(7)
O7 0.0274(6) 0.0411(8) 0.0287(7) 0.0038(6) 0.0075(5) -0.0030(6)
C4 0.0321(9) 0.0298(10) 0.0333(10) -0.0039(8) 0.0123(8) -0.0046(8)
C6 0.0333(9) 0.0265(10) 0.0273(9) -0.0061(7) 0.0056(7) 0.0012(8)
C8 0.0380(10) 0.0224(9) 0.0344(10) -0.0014(8) 0.0126(8) 0.0023(8)

loop_
_atom_type_symbol
_atom_type_description
_atom_type_scat_dispersion_real
_atom_type_scat_dispersion_imag
_atom_type_scat_source
C C 0.0033 0.0016 'International Tables Vol C Tables 4.2.6.8 and 6.1.1.4'
H H 0.0000 0.0000 'International Tables Vol C Tables 4.2.6.8 and 6.1.1.4'
N N 0.0061 0.0033 'International Tables Vol C Tables 4.2.6.8 and 6.1.1.4'
O O 0.0106 0.0060 'International Tables Vol C Tables 4.2.6.8 and 6.1.1.4'
S S 0.1246 0.1234 'International Tables Vol C Tables 4.2.6.8 and 6.1.1.4'
Mn Mn 0.3368 0.7283 'International Tables Vol C Tables 4.2.6.8 and 6.1.1.4'

loop_
_geom_angle_atom_site_label_1
_geom_angle_atom_site_label_2
_geom_angle_atom_site_label_3
_geom_angle
S1 Mn1 S2 81.064(15)
N1 Mn1 S1 85.99(4)
N1 Mn1 S2 88.40(4)
C3 Mn1 S1 93.79(6)
C3 Mn1 S2 87.57(5)
C3 Mn1 N1 175.95(6)
C3 Mn1 C1 90.73(8)
C2 Mn1 S1 94.64(6)
C2 Mn1 S2 175.67(6)
C2 Mn1 N1 90.78(6)
C2 Mn1 C3 93.27(7)
C2 Mn1 C1 85.47(8)
C1 Mn1 S1 175.46(6)
C1 Mn1 S2 98.77(5)
C1 Mn1 N1 89.48(7)
S1 Mn2 S2 80.868(15)
N2 Mn2 S1 84.55(4)
N2 Mn2 S2 87.34(4)
C22 Mn2 S1 88.96(5)
C22 Mn2 S2 91.49(6)
C22 Mn2 N2 173.51(6)
C22 Mn2 C33 87.98(9)
C22 Mn2 C35 94.53(8)
C33 Mn2 S1 98.49(6)
C33 Mn2 S2 179.18(7)
C33 Mn2 N2 93.13(8)
C35 Mn2 S1 173.46(7)
C35 Mn2 S2 93.50(6)
C35 Mn2 N2 91.91(7)
C35 Mn2 C33 87.17(8)
Mn1 S1 Mn2 99.585(16)
C27 S1 Mn1 116.44(6)
C27 S1 Mn2 116.61(5)
Mn2 S2 Mn1 97.650(16)
C10 S2 Mn1 110.27(5)
C10 S2 Mn2 113.43(6)
C29 O1 C21 116.19(13)
C38 N2 Mn2 120.67(12)
C38 N2 C5 116.55(15)
C5 N2 Mn2 122.77(11)
C23 N1 Mn1 122.02(11)
C24 N1 Mn1 120.34(11)
C24 N1 C23 117.09(14)
C19 O4 C8 117.81(14)
O3 C3 Mn1 177.84(15)
C23 C9 H9 120.4
C23 C9 C25 119.13(15)
C25 C9 H9 120.4
C36 C10 S2 123.02(13)
C39 C10 S2 118.89(12)
C39 C10 C36 118.03(15)
C20 C13 C19 121.98(15)
C7 C13 C19 119.89(15)
C7 C13 C20 117.96(16)
C24 C14 H14 120.4
C24 C14 C25 119.23(16)
C25 C14 H14 120.4
O4 C19 C13 111.79(14)
O8 C19 O4 124.93(17)
O8 C19 C13 123.26(16)
C13 C20 H20 120.5
C38 C20 C13 118.99(16)
C38 C20 H20 120.5
O1 C21 H21A 109.4
O1 C21 H21B 109.4
O1 C21 C6 111.31(13)
H21A C21 H21B 108.0
C6 C21 H21A 109.4
C6 C21 H21B 109.4
O12 C22 Mn2 176.61(15)
N1 C23 C9 122.88(15)
N1 C23 H23 118.6
C9 C23 H23 118.6
N1 C24 C14 123.50(15)
N1 C24 H24 118.3
C14 C24 H24 118.3
C9 C25 C29 123.82(15)
C14 C25 C9 118.15(15)
C14 C25 C29 118.03(15)
C32 C27 S1 118.04(14)
C37 C27 S1 122.80(13)
C37 C27 C32 118.63(16)
C34 C28 H28 119.6
C34 C28 C36 120.73(17)
C36 C28 H28 119.6
O1 C29 C25 112.07(14)
O30 C29 O1 124.82(16)
O30 C29 C25 123.10(16)
C27 C32 H32 120.0
C43 C32 C27 119.96(18)
C43 C32 H32 120.0
O6 C33 Mn2 172.97(18)
C28 C34 H34 120.5
C28 C34 C42 119.07(17)
C42 C34 H34 120.5
O26 C35 Mn2 177.74(18)
C10 C36 H36 119.6
C28 C36 C10 120.71(17)
C28 C36 H36 119.6
C27 C37 H37 119.8
C27 C37 C45 120.40(18)
C45 C37 H37 119.8
N2 C38 C20 123.59(16)
N2 C38 H38 118.2
C20 C38 H38 118.2
C10 C39 H39 119.5
C42 C39 C10 120.98(16)
C42 C39 H39 119.5
C34 C42 C39 120.48(17)
C34 C42 H42 119.8
C39 C42 H42 119.8
C32 C43 H43 119.4
C44 C43 C32 121.29(18)
C44 C43 H43 119.4
C43 C44 H44 120.5
C43 C44 C45 119.10(18)
C45 C44 H44 120.5
C37 C45 H45 119.7
C44 C45 C37 120.56(19)
C44 C45 H45 119.7
N2 C5 H5 118.3
N2 C5 C7 123.42(16)
C7 C5 H5 118.3
C13 C7 H7 120.3
C5 C7 C13 119.47(16)
C5 C7 H7 120.3
O2 C2 Mn1 176.44(16)
O5 C1 Mn1 174.34(15)
C6 O7 C4 113.33(13)
O7 C4 H4A 110.1
O7 C4 H4B 110.1
O7 C4 C8 108.23(15)
H4A C4 H4B 108.4
C8 C4 H4A 110.1
C8 C4 H4B 110.1
C21 C6 H6A 110.1
C21 C6 H6B 110.1
O7 C6 C21 107.85(14)
O7 C6 H6A 110.1
O7 C6 H6B 110.1
H6A C6 H6B 108.4
O4 C8 C4 113.11(15)
O4 C8 H8A 109.0
O4 C8 H8B 109.0
C4 C8 H8A 109.0
C4 C8 H8B 109.0
H8A C8 H8B 107.8

loop_
_geom_bond_atom_site_label_1
_geom_bond_atom_site_label_2
_geom_bond_distance
Mn1 S1 2.3713(5)
Mn1 S2 2.4223(4)
Mn1 N1 2.1037(14)
Mn1 C3 1.8100(18)
Mn1 C2 1.7990(17)
Mn1 C1 1.8103(19)
Mn2 S1 2.3925(4)
Mn2 S2 2.4111(5)
Mn2 N2 2.1121(15)
Mn2 C22 1.7971(19)
Mn2 C33 1.809(2)
Mn2 C35 1.8059(18)
S1 C27 1.7844(17)
S2 C10 1.7914(16)
O1 C21 1.4570(19)
O1 C29 1.333(2)
N2 C38 1.346(2)
N2 C5 1.348(2)
N1 C23 1.348(2)
N1 C24 1.346(2)
O4 C19 1.331(2)
O4 C8 1.455(2)
C3 O3 1.143(2)
O8 C19 1.208(2)
C9 H9 0.9300
C9 C23 1.383(2)
C9 C25 1.389(2)
C10 C36 1.391(2)
C10 C39 1.390(2)
O12 C22 1.147(2)
C13 C19 1.496(2)
C13 C20 1.388(2)
C13 C7 1.386(2)
C14 H14 0.9300
C14 C24 1.371(2)
C14 C25 1.386(2)
O2 C2 1.1451(19)
O5 C1 1.145(2)
C20 H20 0.9300
C20 C38 1.379(2)
C21 H21A 0.9700
C21 H21B 0.9700
C21 C6 1.501(2)
C23 H23 0.9300
C24 H24 0.9300
C25 C29 1.494(2)
O26 C35 1.141(2)
C27 C32 1.396(2)
C27 C37 1.392(2)
C28 H28 0.9300
C28 C34 1.379(3)
C28 C36 1.385(2)
C29 O30 1.206(2)
C32 H32 0.9300
C32 C43 1.387(3)
C33 O6 1.144(2)
C34 H34 0.9300
C34 C42 1.379(3)
C36 H36 0.9300
C37 H37 0.9300
C37 C45 1.393(2)
C38 H38 0.9300
C39 H39 0.9300
C39 C42 1.385(2)
C42 H42 0.9300
C43 H43 0.9300
C43 C44 1.375(3)
C44 H44 0.9300
C44 C45 1.379(3)
C45 H45 0.9300
C5 H5 0.9300
C5 C7 1.372(3)
C7 H7 0.9300
O7 C4 1.418(2)
O7 C6 1.411(2)
C4 H4A 0.9700
C4 H4B 0.9700
C4 C8 1.502(3)
C6 H6A 0.9700
C6 H6B 0.9700
C8 H8A 0.9700
C8 H8B 0.9700

loop_
_geom_torsion_atom_site_label_1
_geom_torsion_atom_site_label_2
_geom_torsion_atom_site_label_3
_geom_torsion_atom_site_label_4
_geom_torsion
Mn1 S1 C27 C32 -175.69(11)
Mn1 S1 C27 C37 -4.13(16)
Mn1 S2 C10 C36 -135.01(13)
Mn1 S2 C10 C39 47.78(14)
Mn1 N1 C23 C9 -170.39(13)
Mn1 N1 C24 C14 170.48(13)
Mn2 S1 C27 C32 67.10(14)
Mn2 S1 C27 C37 -121.34(13)
Mn2 S2 C10 C36 -26.67(16)
Mn2 S2 C10 C39 156.12(12)
Mn2 N2 C38 C20 -179.71(13)
Mn2 N2 C5 C7 -179.30(14)
S1 Mn1 S2 Mn2 6.907(16)
S1 Mn1 S2 C10 125.42(6)
S1 Mn1 N1 C23 -59.09(12)
S1 Mn1 N1 C24 129.63(12)
S1 Mn1 C3 O3 -107(4)
S1 Mn1 C2 O2 177(100)
S1 Mn1 C1 O5 -98.6(17)
S1 Mn2 S2 Mn1 -6.849(16)
S1 Mn2 S2 C10 -122.90(6)
S1 Mn2 N2 C38 53.36(12)
S1 Mn2 N2 C5 -127.58(13)
S1 Mn2 C22 O12 -43(3)
S1 Mn2 C33 O6 138.3(17)
S1 Mn2 C35 O26 150(5)
S1 C27 C32 C43 169.53(13)
S1 C27 C37 C45 -169.65(14)
S2 Mn1 S1 Mn2 -6.997(16)
S2 Mn1 S1 C27 -133.25(6)
S2 Mn1 N1 C23 -140.24(12)
S2 Mn1 N1 C24 48.48(12)
S2 Mn1 C3 O3 -26(4)
S2 Mn1 C2 O2 170(2)
S2 Mn1 C1 O5 173.8(17)
S2 Mn2 S1 Mn1 7.034(16)
S2 Mn2 S1 C27 133.17(7)
S2 Mn2 N2 C38 134.44(12)
S2 Mn2 N2 C5 -46.51(13)
S2 Mn2 C22 O12 -124(3)
S2 Mn2 C33 O6 99(5)
S2 Mn2 C35 O26 -179(100)
S2 C10 C36 C28 -177.79(14)
S2 C10 C39 C42 177.79(14)
O1 C21 C6 O7 -56.10(18)
N2 Mn2 S1 Mn1 95.20(4)
N2 Mn2 S1 C27 -138.66(8)
N2 Mn2 S2 Mn1 -91.75(4)
N2 Mn2 S2 C10 152.20(7)
N2 Mn2 C22 O12 -44(3)
N2 Mn2 C33 O6 -136.8(17)
N2 Mn2 C35 O26 93(5)
N2 C5 C7 C13 -0.9(3)
N1 Mn1 S1 Mn2 -96.01(4)
N1 Mn1 S1 C27 137.74(7)
N1 Mn1 S2 Mn2 93.09(4)
N1 Mn1 S2 C10 -148.40(7)
N1 Mn1 C3 O3 -21(5)
N1 Mn1 C2 O2 91(3)
N1 Mn1 C1 O5 -97.9(17)
C3 Mn1 S1 Mn2 79.94(5)
C3 Mn1 S1 C27 -46.31(8)
C3 Mn1 S2 Mn2 -87.32(6)
C3 Mn1 S2 C10 31.19(8)
C3 Mn1 N1 C23 -146.1(9)
C3 Mn1 N1 C24 42.6(10)
C3 Mn1 C2 O2 -89(3)
C3 Mn1 C1 O5 86.2(17)
C9 C25 C29 O1 10.3(2)
C9 C25 C29 O30 -169.91(18)
C10 C39 C42 C34 0.0(3)
C13 C20 C38 N2 -0.9(3)
C14 C25 C29 O1 -170.16(15)
C14 C25 C29 O30 9.6(3)
C19 O4 C8 C4 70.38(19)
C19 C13 C20 C38 -175.52(16)
C19 C13 C7 C5 176.51(16)
C20 C13 C19 O4 -14.4(2)
C20 C13 C19 O8 164.55(18)
C20 C13 C7 C5 1.1(3)
C21 O1 C29 C25 179.89(13)
C21 O1 C29 O30 0.1(3)
C22 Mn2 S1 Mn1 -84.64(6)
C22 Mn2 S1 C27 41.50(9)
C22 Mn2 S2 Mn1 81.86(5)
C22 Mn2 S2 C10 -34.18(8)
C22 Mn2 N2 C38 54.8(7)
C22 Mn2 N2 C5 -126.2(6)
C22 Mn2 C33 O6 49.6(17)
C22 Mn2 C35 O26 -87(5)
C23 N1 C24 C14 -1.2(2)
C23 C9 C25 C14 -1.0(2)
C23 C9 C25 C29 178.55(15)
C24 N1 C23 C9 1.2(2)
C24 C14 C25 C9 0.9(2)
C24 C14 C25 C29 -178.64(15)
C25 C9 C23 N1 -0.1(3)
C25 C14 C24 N1 0.2(3)
C27 C32 C43 C44 1.1(3)
C27 C37 C45 C44 0.0(3)
C28 C34 C42 C39 -0.3(3)
C29 O1 C21 C6 -76.21(18)
C32 C27 C37 C45 1.9(3)
C32 C43 C44 C45 0.8(3)
C33 Mn2 S1 Mn1 -172.44(7)
C33 Mn2 S1 C27 -46.30(9)
C33 Mn2 S2 Mn1 33(5)
C33 Mn2 S2 C10 -84(5)
C33 Mn2 N2 C38 -44.88(14)
C33 Mn2 N2 C5 134.18(14)
C33 Mn2 C22 O12 56(3)
C33 Mn2 C35 O26 0(5)
C34 C28 C36 C10 0.2(3)
C35 Mn2 S1 Mn1 37.8(5)
C35 Mn2 S1 C27 163.9(5)
C35 Mn2 S2 Mn1 176.49(6)
C35 Mn2 S2 C10 60.45(8)
C35 Mn2 N2 C38 -132.15(14)
C35 Mn2 N2 C5 46.91(15)
C35 Mn2 C22 O12 143(3)
C35 Mn2 C33 O6 -45.0(17)
C36 C10 C39 C42 0.4(3)
C36 C28 C34 C42 0.2(3)
C37 C27 C32 C43 -2.4(2)
C38 N2 C5 C7 -0.2(3)
C39 C10 C36 C28 -0.6(3)
C43 C44 C45 C37 -1.4(3)
C5 N2 C38 C20 1.2(2)
C7 C13 C19 O4 170.48(16)
C7 C13 C19 O8 -10.6(3)
C7 C13 C20 C38 -0.3(3)
C2 Mn1 S1 Mn2 173.53(5)
C2 Mn1 S1 C27 47.28(8)
C2 Mn1 S2 Mn2 13.9(7)
C2 Mn1 S2 C10 132.4(7)
C2 Mn1 N1 C23 35.51(14)
C2 Mn1 N1 C24 -135.77(13)
C2 Mn1 C3 O3 158(4)
C2 Mn1 C1 O5 -7.0(17)
C1 Mn1 S1 Mn2 -95.2(7)
C1 Mn1 S1 C27 138.5(7)
C1 Mn1 S2 Mn2 -177.68(6)
C1 Mn1 S2 C10 -59.17(8)
C1 Mn1 N1 C23 120.97(13)
C1 Mn1 N1 C24 -50.30(13)
C1 Mn1 C3 O3 72(4)
C1 Mn1 C2 O2 1(3)
O7 C4 C8 O4 55.84(19)
C4 O7 C6 C21 167.30(14)
C6 O7 C4 C8 -159.18(14)
C8 O4 C19 O8 -6.5(3)
C8 O4 C19 C13 172.38(14)
